data_7058542
loop_
_publ_author_name
'Mohanty, Monalisa'
'MAURYA, Shailendra K'
'Banerjee, Atanu'
'Patra, Sushree Aradhana'
'Maurya, Mannar Ram'
'Crochet, Aurelien'
'Brzezinski, Krzysztof'
'Dinda, Rupam'

_publ_section_title
;
 In vitro cytotoxicity and catalytic evaluation of dioxidovanadium(V)
 complexes in azohydrazone ligand environment
;
_journal_name_full 'New Journal of Chemistry'
_journal_paper_doi 10.1039/C9NJ01815H
_journal_year 2019
_chemical_formula_moiety 'C20 H14 N4 O4 V, C6 H16 N'
_chemical_formula_sum 'C26 H30 N5 O4 V'
_chemical_formula_weight 527.49
_space_group_crystal_system monoclinic
_space_group_IT_number 4
_space_group_name_Hall 'P 2yb'
_space_group_name_H-M_alt 'P 1 21 1'
_symmetry_space_group_name_Hall 'P 2yb'
_symmetry_space_group_name_H-M 'P 1 21 1'
_atom_sites_solution_hydrogens geom
_atom_sites_solution_primary dual
_audit_creation_date 2019-03-13
_audit_creation_method
;
Olex2 1.2
(compiled 2018.05.29 svn.r3508 for OlexSys, GUI svn.r5506)
;
_audit_update_record
;
2019-03-13 deposited with the CCDC.    2019-06-27 downloaded from the CCDC.
;
_cell_angle_alpha 90
_cell_angle_beta 94.002(7)
_cell_angle_gamma 90
_cell_formula_units_Z 2
_cell_length_a 6.9776(6)
_cell_length_b 8.6271(7)
_cell_length_c 22.0397(18)
_cell_measurement_reflns_used 5736
_cell_measurement_temperature 298(2)
_cell_measurement_theta_max 23.42
_cell_measurement_theta_min 1.85
_cell_volume 1323.48(19)
_computing_cell_refinement 'X-Area (Stoe & Cie, 2009)'
_computing_data_collection 'X-Area (Stoe & Cie, 2009)'
_computing_data_reduction 'X-RED32(Stoe & Cie, 2009)'
_computing_molecular_graphics 'Olex2 (Dolomanov et al., 2009)'
_computing_publication_material 'Olex2 (Dolomanov et al., 2009)'
_computing_structure_refinement 'ShelXL (Sheldrick, 2015)'
_computing_structure_solution 'ShelXT (Sheldrick, 2015)'
_diffrn_ambient_temperature 298(2)
_diffrn_detector_area_resol_mean 6.67
_diffrn_measured_fraction_theta_full 0.987
_diffrn_measured_fraction_theta_max 0.987
_diffrn_measurement_device_type 'STOE IPDS2'
_diffrn_measurement_method 'rotation method'
_diffrn_radiation_monochromator graphite
_diffrn_radiation_probe x-ray
_diffrn_radiation_type MoK\a
_diffrn_radiation_wavelength 0.71073
_diffrn_reflns_av_R_equivalents 0.1554
_diffrn_reflns_av_unetI/netI 0.1311
_diffrn_reflns_Laue_measured_fraction_full 0.987
_diffrn_reflns_Laue_measured_fraction_max 0.987
_diffrn_reflns_limit_h_max 8
_diffrn_reflns_limit_h_min -8
_diffrn_reflns_limit_k_max 10
_diffrn_reflns_limit_k_min -10
_diffrn_reflns_limit_l_max 26
_diffrn_reflns_limit_l_min -26
_diffrn_reflns_number 17318
_diffrn_reflns_point_group_measured_fraction_full 0.979
_diffrn_reflns_point_group_measured_fraction_max 0.979
_diffrn_reflns_theta_full 25.214
_diffrn_reflns_theta_max 25.214
_diffrn_reflns_theta_min 2.536
_diffrn_source 'fine-focus sealed tube'
_diffrn_source_type 'Stoe IPDS2'
_exptl_absorpt_coefficient_mu 0.415
_exptl_absorpt_correction_T_max 0.9303
_exptl_absorpt_correction_T_min 0.7082
_exptl_absorpt_correction_type integration
_exptl_absorpt_process_details
;
STOE X-Red32, absorption correction by Gaussian integration, analogous to
P. Coppens, "The Evaluation of Absorption and Extinction in Single-Crystal
Structure Analysis", published in
F. R. Ahmed (Editor), "Crystallographic Computing",
Munksgaard, Copenhagen (1970), 255 - 270
;
_exptl_crystal_colour orange
_exptl_crystal_colour_primary orange
_exptl_crystal_density_diffrn 1.324
_exptl_crystal_description plate
_exptl_crystal_F_000 552
_exptl_crystal_size_max 0.13
_exptl_crystal_size_mid 0.1
_exptl_crystal_size_min 0.05
_refine_diff_density_max 0.249
_refine_diff_density_min -0.367
_refine_diff_density_rms 0.045
_refine_ls_abs_structure_details
;
 Flack x determined using 711 quotients [(I+)-(I-)]/[(I+)+(I-)]
 (Parsons, Flack and Wagner, Acta Cryst. B69 (2013) 249-259).
;
_refine_ls_abs_structure_Flack 0.01(3)
_refine_ls_extinction_coef 0.0077(18)
_refine_ls_extinction_expression Fc^*^=kFc[1+0.001xFc^2^\l^3^/sin(2\q)]^-1/4^
_refine_ls_extinction_method 'SHELXL-2017/1 (Sheldrick 2017)'
_refine_ls_goodness_of_fit_ref 0.873
_refine_ls_hydrogen_treatment constr
_refine_ls_matrix_type full
_refine_ls_number_parameters 294
_refine_ls_number_reflns 4684
_refine_ls_number_restraints 66
_refine_ls_restrained_S_all 0.873
_refine_ls_R_factor_all 0.1219
_refine_ls_R_factor_gt 0.0499
_refine_ls_shift/su_max 0.000
_refine_ls_shift/su_mean 0.000
_refine_ls_structure_factor_coef Fsqd
_refine_ls_weighting_details 'w=1/[\s^2^(Fo^2^)+(0.0374P)^2^] where P=(Fo^2^+2Fc^2^)/3'
_refine_ls_weighting_scheme calc
_refine_ls_wR_factor_gt 0.0919
_refine_ls_wR_factor_ref 0.1164
_reflns_Friedel_coverage 0.850
_reflns_Friedel_fraction_full 0.971
_reflns_Friedel_fraction_max 0.971
_reflns_number_gt 2275
_reflns_number_total 4684
_reflns_threshold_expression 'I > 2\s(I)'
_cod_data_source_file c9nj01815h2.cif
_cod_data_source_block platon_pl
_cod_database_code 7058542
_shelx_shelxl_version_number 2017/1
_shelx_space_group_comment
;
The symmetry employed for this shelxl refinement is uniquely defined
by the following loop, which should always be used as a source of
symmetry information in preference to the above space-group names.
They are only intended as comments.
;
_shelx_estimated_absorpt_t_max 0.980
_shelx_estimated_absorpt_t_min 0.948
_olex2_refinement_description
;
1. Fixed Uiso
 At 1.2 times of:
  All C(H) groups, All C(H,H) groups, All N(H) groups
 At 1.5 times of:
  All C(H,H,H) groups
2. Restrained distances
 N5-H5A
 0.85 with sigma of 0.02
 N5-C21
 1.44 with sigma of 0.02
3. Rigid bond restraints
 C12, C13, C14, C15, C16, C17
 with sigma for 1-2 distances of 0.01 and sigma for 1-3 distances of 0.01
 C25, C26, N5
 with sigma for 1-2 distances of 0.01 and sigma for 1-3 distances of 0.01
4. Uiso/Uaniso restraints and constraints
C12 \\sim C13 \\sim C14 \\sim C15 \\sim C16 \\sim C17: within 1.7A with sigma
of 0.04 and sigma for terminal atoms of 0.08
C25 \\sim C26 \\sim N5: within 1.7A with sigma of 0.04 and sigma for terminal
atoms of 0.08
Uanis(C21) = Uanis(C25) = Uanis(C23)
Uanis(C22) = Uanis(C26) = Uanis(C24)
5.a Ternary CH refined with riding coordinates and stretchable bonds:
 N5(H5A)
5.b Secondary CH2 refined with riding coordinates:
 C21(H21A,H21B), C23(H23A,H23B), C25(H25A,H25B)
5.c Aromatic/amide H refined with riding coordinates:
 C3(H3), C4(H4), C5(H5), C6(H6), C7(H7), C8(H8), C10(H10), C13(H13), C14(H14),
 C15(H15), C16(H16), C17(H17), C18(H18), C19(H19)
5.d Fitted hexagon refined as free rotating group:
 C2(C3,C4,C5,C6,C7)
5.e Idealised Me refined as rotating group:
 C22(H22A,H22B,H22C), C24(H24A,H24B,H24C), C26(H26A,H26B,H26C)
;
_olex2_submission_special_instructions 'No special instructions were received'

loop_
_space_group_symop_operation_xyz
'x, y, z'
'-x, y+1/2, -z'

loop_
_atom_site_label
_atom_site_type_symbol
_atom_site_fract_x
_atom_site_fract_y
_atom_site_fract_z
_atom_site_U_iso_or_equiv
_atom_site_adp_type
_atom_site_occupancy
_atom_site_site_symmetry_order
_atom_site_calc_flag
_atom_site_refinement_flags_posn
_atom_site_refinement_flags_adp
C1 C 0.2142(12) 0.4827(8) 0.8789(3) 0.0597(18) Uani 1 1 d . .
C2 C 0.2396(8) 0.5709(6) 0.93675(19) 0.069(2) Uani 1 1 d . .
C3 C 0.0807(7) 0.5993(7) 0.9698(3) 0.089(3) Uani 1 1 d G .
H3 H -0.038728 0.559276 0.956561 0.107 Uiso 1 1 calc R .
C4 C 0.1004(8) 0.6874(8) 1.0227(3) 0.101(3) Uani 1 1 d G .
H4 H -0.005879 0.706330 1.044805 0.121 Uiso 1 1 calc R .
C5 C 0.2789(10) 0.7471(7) 1.0425(2) 0.098(3) Uani 1 1 d G .
H5 H 0.292093 0.806053 1.077864 0.117 Uiso 1 1 calc R .
C6 C 0.4378(7) 0.7187(7) 1.0094(3) 0.093(3) Uani 1 1 d G .
H6 H 0.557218 0.758722 1.022680 0.112 Uiso 1 1 calc R .
C7 C 0.4181(7) 0.6306(7) 0.9566(2) 0.076(2) Uani 1 1 d G .
H7 H 0.524374 0.611667 0.934435 0.091 Uiso 1 1 calc R .
C8 C 0.4254(11) 0.3665(8) 0.7547(3) 0.059(2) Uani 1 1 d . .
H8 H 0.545923 0.410632 0.763244 0.071 Uiso 1 1 calc R .
C9 C 0.3902(10) 0.2794(8) 0.6995(3) 0.061(2) Uani 1 1 d . .
C10 C 0.5332(11) 0.2797(11) 0.6580(3) 0.076(3) Uani 1 1 d . .
H10 H 0.644874 0.336807 0.666559 0.091 Uiso 1 1 calc R .
C11 C 0.5106(12) 0.1967(11) 0.6050(4) 0.075(2) Uani 1 1 d . .
C12 C 0.7929(13) 0.1599(11) 0.4780(4) 0.079(2) Uani 1 1 d . U
C13 C 0.9534(13) 0.2501(12) 0.4905(4) 0.094(3) Uani 1 1 d . U
H13 H 0.962841 0.312650 0.524943 0.113 Uiso 1 1 calc R .
C14 C 1.0994(14) 0.2475(13) 0.4520(4) 0.111(4) Uani 1 1 d . U
H14 H 1.209409 0.306492 0.460681 0.133 Uiso 1 1 calc R .
C15 C 1.0825(17) 0.1571(14) 0.4005(5) 0.110(3) Uani 1 1 d . U
H15 H 1.183024 0.153293 0.374929 0.132 Uiso 1 1 calc R .
C16 C 0.9197(18) 0.0728(15) 0.3864(5) 0.117(4) Uani 1 1 d . U
H16 H 0.906791 0.013930 0.350977 0.140 Uiso 1 1 calc R .
C17 C 0.7784(15) 0.0769(13) 0.4249(4) 0.101(3) Uani 1 1 d . U
H17 H 0.666450 0.021215 0.415048 0.121 Uiso 1 1 calc R .
C18 C 0.3438(13) 0.1076(11) 0.5923(4) 0.083(3) Uani 1 1 d . .
H18 H 0.329183 0.049346 0.556799 0.100 Uiso 1 1 calc R .
C19 C 0.2034(12) 0.1073(11) 0.6326(4) 0.082(3) Uani 1 1 d . .
H19 H 0.093671 0.047696 0.624128 0.098 Uiso 1 1 calc R .
C20 C 0.2209(12) 0.1941(9) 0.6859(3) 0.067(2) Uani 1 1 d . .
N1 N 0.3569(9) 0.4722(8) 0.8442(3) 0.0656(17) Uani 1 1 d . .
N2 N 0.2952(8) 0.3856(7) 0.7929(3) 0.0599(16) Uani 1 1 d . .
N3 N 0.6644(10) 0.2112(9) 0.5648(3) 0.084(2) Uani 1 1 d . .
N4 N 0.6352(10) 0.1459(9) 0.5156(3) 0.089(2) Uani 1 1 d . .
O1 O 0.0483(8) 0.4175(6) 0.8657(2) 0.0713(14) Uani 1 1 d . .
O2 O 0.0823(7) 0.1856(6) 0.7251(2) 0.0739(15) Uani 1 1 d . .
O3 O -0.1163(7) 0.4565(6) 0.7481(2) 0.0708(14) Uani 1 1 d . .
O4 O -0.1560(8) 0.1964(6) 0.8103(2) 0.0830(16) Uani 1 1 d . .
V1 V -0.00257(16) 0.32117(14) 0.78586(5) 0.0616(4) Uani 1 1 d . .
C21 C -0.1480(17) -0.2046(13) 0.8158(5) 0.125(2) Uani 1 1 d D .
H21A H -0.093248 -0.186313 0.856876 0.151 Uiso 1 1 calc R .
H21B H -0.201871 -0.308257 0.814323 0.151 Uiso 1 1 calc R .
C22 C 0.0071(15) -0.1941(16) 0.7725(6) 0.153(3) Uani 1 1 d . .
H22A H -0.044977 -0.218676 0.732208 0.229 Uiso 1 1 calc GR .
H22B H 0.107664 -0.266075 0.784481 0.229 Uiso 1 1 calc GR .
H22C H 0.058280 -0.090753 0.773071 0.229 Uiso 1 1 calc GR .
C23 C -0.3810(18) -0.0911(12) 0.7373(6) 0.125(2) Uani 1 1 d . .
H23A H -0.276345 -0.069842 0.711700 0.151 Uiso 1 1 calc R .
H23B H -0.474533 -0.008522 0.730806 0.151 Uiso 1 1 calc R .
C24 C -0.4745(18) -0.2429(13) 0.7172(7) 0.153(3) Uani 1 1 d . .
H24A H -0.379948 -0.323888 0.719514 0.229 Uiso 1 1 calc GR .
H24B H -0.528039 -0.233367 0.676037 0.229 Uiso 1 1 calc GR .
H24C H -0.574710 -0.267503 0.743296 0.229 Uiso 1 1 calc GR .
C25 C -0.4373(17) -0.1073(13) 0.8496(5) 0.125(2) Uani 1 1 d . U
H25A H -0.500839 -0.206842 0.844352 0.151 Uiso 1 1 calc R .
H25B H -0.361481 -0.110067 0.888201 0.151 Uiso 1 1 calc R .
C26 C -0.5836(16) 0.0117(15) 0.8530(7) 0.153(3) Uani 1 1 d . U
H26A H -0.523295 0.109656 0.862317 0.229 Uiso 1 1 calc GR .
H26B H -0.667018 -0.014603 0.884308 0.229 Uiso 1 1 calc GR .
H26C H -0.657297 0.018599 0.814658 0.229 Uiso 1 1 calc GR .
N5 N -0.3060(12) -0.0882(9) 0.8008(4) 0.098(2) Uani 1 1 d D U
H5A H -0.254(2) 0.002(3) 0.8065(4) 0.118 Uiso 1 1 calc DGR .

loop_
_atom_site_aniso_label
_atom_site_aniso_U_11
_atom_site_aniso_U_22
_atom_site_aniso_U_33
_atom_site_aniso_U_23
_atom_site_aniso_U_13
_atom_site_aniso_U_12
C1 0.073(5) 0.052(4) 0.054(4) -0.006(4) 0.006(4) -0.005(4)
C2 0.090(6) 0.058(5) 0.059(5) 0.002(4) 0.014(4) 0.002(4)
C3 0.100(7) 0.097(7) 0.072(5) -0.022(5) 0.013(5) 0.008(6)
C4 0.114(8) 0.103(8) 0.088(7) -0.033(6) 0.024(6) 0.003(6)
C5 0.151(9) 0.077(6) 0.067(5) -0.020(4) 0.012(6) 0.009(6)
C6 0.108(7) 0.095(7) 0.076(6) -0.009(5) 0.000(6) -0.007(6)
C7 0.095(7) 0.068(5) 0.063(5) -0.011(4) 0.002(5) -0.007(5)
C8 0.058(4) 0.060(6) 0.061(5) -0.003(4) 0.007(4) 0.008(3)
C9 0.066(4) 0.057(6) 0.060(4) -0.007(4) 0.005(4) 0.002(4)
C10 0.075(5) 0.094(8) 0.059(4) -0.004(5) 0.013(4) -0.002(5)
C11 0.079(6) 0.087(6) 0.062(5) -0.008(5) 0.016(4) 0.004(5)
C12 0.092(6) 0.088(6) 0.060(5) 0.000(4) 0.019(5) 0.008(5)
C13 0.095(6) 0.124(9) 0.065(5) -0.016(5) 0.016(4) -0.003(5)
C14 0.103(6) 0.152(10) 0.080(6) -0.012(6) 0.028(5) -0.021(6)
C15 0.127(8) 0.129(10) 0.080(6) -0.006(6) 0.044(6) 0.005(7)
C16 0.147(10) 0.127(9) 0.081(7) -0.029(6) 0.043(7) -0.001(7)
C17 0.127(8) 0.107(8) 0.070(6) -0.016(5) 0.024(5) -0.019(6)
C18 0.087(6) 0.097(7) 0.068(5) -0.027(5) 0.014(5) 0.000(5)
C19 0.076(6) 0.094(7) 0.075(6) -0.016(5) 0.002(5) -0.003(5)
C20 0.081(6) 0.061(5) 0.061(5) -0.003(4) 0.013(4) 0.004(4)
N1 0.064(4) 0.073(5) 0.060(4) -0.013(3) 0.009(3) -0.002(3)
N2 0.067(4) 0.061(4) 0.053(3) -0.008(3) 0.009(3) 0.003(3)
N3 0.088(5) 0.095(6) 0.071(5) -0.010(4) 0.012(4) 0.007(4)
N4 0.105(6) 0.101(6) 0.063(5) -0.014(4) 0.012(4) 0.001(5)
O1 0.077(4) 0.081(4) 0.057(3) -0.008(3) 0.015(3) -0.014(3)
O2 0.075(3) 0.073(4) 0.075(3) -0.020(3) 0.013(3) -0.009(3)
O3 0.071(3) 0.062(3) 0.080(3) 0.007(3) 0.005(3) 0.011(3)
O4 0.096(4) 0.070(4) 0.087(4) -0.005(3) 0.034(3) -0.029(3)
V1 0.0632(7) 0.0581(7) 0.0649(7) -0.0018(9) 0.0136(5) -0.0047(9)
C21 0.163(6) 0.074(4) 0.140(5) 0.007(4) 0.010(4) -0.002(4)
C22 0.128(5) 0.099(5) 0.230(8) -0.001(6) 0.010(5) -0.001(4)
C23 0.163(6) 0.074(4) 0.140(5) 0.007(4) 0.010(4) -0.002(4)
C24 0.128(5) 0.099(5) 0.230(8) -0.001(6) 0.010(5) -0.001(4)
C25 0.163(6) 0.074(4) 0.140(5) 0.007(4) 0.010(4) -0.002(4)
C26 0.128(5) 0.099(5) 0.230(8) -0.001(6) 0.010(5) -0.001(4)
N5 0.122(6) 0.069(5) 0.107(6) 0.007(4) 0.022(5) -0.011(4)

loop_
_atom_type_symbol
_atom_type_description
_atom_type_scat_dispersion_real
_atom_type_scat_dispersion_imag
_atom_type_scat_source
C C 0.0033 0.0016 'International Tables Vol C Tables 4.2.6.8 and 6.1.1.4'
H H 0.0000 0.0000 'International Tables Vol C Tables 4.2.6.8 and 6.1.1.4'
N N 0.0061 0.0033 'International Tables Vol C Tables 4.2.6.8 and 6.1.1.4'
O O 0.0106 0.0060 'International Tables Vol C Tables 4.2.6.8 and 6.1.1.4'
V V 0.3005 0.5294 'International Tables Vol C Tables 4.2.6.8 and 6.1.1.4'

loop_
_geom_angle_atom_site_label_1
_geom_angle_atom_site_label_2
_geom_angle_atom_site_label_3
_geom_angle
N1 C1 C2 119.4(7)
N1 C1 O1 123.0(6)
O1 C1 C2 117.7(6)
C3 C2 C1 119.3(5)
C3 C2 C7 120.0
C7 C2 C1 120.7(5)
C2 C3 H3 120.0
C2 C3 C4 120.0
C4 C3 H3 120.0
C3 C4 H4 120.0
C3 C4 C5 120.0
C5 C4 H4 120.0
C4 C5 H5 120.0
C6 C5 C4 120.0
C6 C5 H5 120.0
C5 C6 H6 120.0
C7 C6 C5 120.0
C7 C6 H6 120.0
C2 C7 H7 120.0
C6 C7 C2 120.0
C6 C7 H7 120.0
C9 C8 H8 118.9
N2 C8 H8 118.9
N2 C8 C9 122.1(7)
C10 C9 C8 117.7(7)
C10 C9 C20 119.2(7)
C20 C9 C8 123.1(7)
C9 C10 H10 119.6
C11 C10 C9 120.7(7)
C11 C10 H10 119.6
C10 C11 C18 120.0(7)
C10 C11 N3 115.6(8)
C18 C11 N3 124.4(8)
C13 C12 N4 125.5(8)
C17 C12 C13 118.5(8)
C17 C12 N4 116.0(9)
C12 C13 H13 120.1
C14 C13 C12 119.8(9)
C14 C13 H13 120.1
C13 C14 H14 120.1
C13 C14 C15 119.7(10)
C15 C14 H14 120.1
C14 C15 H15 119.6
C16 C15 C14 120.7(10)
C16 C15 H15 119.6
C15 C16 H16 120.8
C17 C16 C15 118.5(11)
C17 C16 H16 120.8
C12 C17 H17 118.7
C16 C17 C12 122.6(10)
C16 C17 H17 118.7
C11 C18 H18 120.2
C19 C18 C11 119.5(8)
C19 C18 H18 120.2
C18 C19 H19 119.3
C18 C19 C20 121.5(8)
C20 C19 H19 119.3
C19 C20 C9 119.0(7)
O2 C20 C9 121.5(7)
O2 C20 C19 119.3(8)
C1 N1 N2 107.9(6)
C8 N2 N1 113.9(6)
C8 N2 V1 129.9(5)
N1 N2 V1 116.0(4)
N4 N3 C11 114.7(7)
N3 N4 C12 112.8(7)
C1 O1 V1 119.2(4)
C20 O2 V1 133.8(5)
O1 V1 N2 73.2(2)
O2 V1 N2 82.1(2)
O2 V1 O1 148.0(2)
O3 V1 N2 106.8(2)
O3 V1 O1 102.0(3)
O3 V1 O2 104.4(3)
O3 V1 O4 109.7(3)
O4 V1 N2 143.1(3)
O4 V1 O1 93.7(2)
O4 V1 O2 94.0(3)
H21A C21 H21B 107.9
C22 C21 H21A 109.3
C22 C21 H21B 109.3
C22 C21 N5 111.7(10)
N5 C21 H21A 109.3
N5 C21 H21B 109.3
C21 C22 H22A 109.5
C21 C22 H22B 109.5
C21 C22 H22C 109.5
H22A C22 H22B 109.5
H22A C22 H22C 109.5
H22B C22 H22C 109.5
H23A C23 H23B 107.6
C24 C23 H23A 108.7
C24 C23 H23B 108.7
N5 C23 H23A 108.7
N5 C23 H23B 108.7
N5 C23 C24 114.4(10)
C23 C24 H24A 109.5
C23 C24 H24B 109.5
C23 C24 H24C 109.5
H24A C24 H24B 109.5
H24A C24 H24C 109.5
H24B C24 H24C 109.5
H25A C25 H25B 107.4
C26 C25 H25A 108.3
C26 C25 H25B 108.3
C26 C25 N5 115.8(10)
N5 C25 H25A 108.3
N5 C25 H25B 108.3
C25 C26 H26A 109.5
C25 C26 H26B 109.5
C25 C26 H26C 109.5
H26A C26 H26B 109.5
H26A C26 H26C 109.5
H26B C26 H26C 109.5
C21 N5 H5A 105.8
C23 N5 C21 113.9(8)
C23 N5 C25 120.0(9)
C23 N5 H5A 105.8
C25 N5 C21 104.3(8)
C25 N5 H5A 105.8

loop_
_geom_bond_atom_site_label_1
_geom_bond_atom_site_label_2
_geom_bond_distance
C1 C2 1.485(8)
C1 N1 1.300(9)
C1 O1 1.302(8)
C2 C3 1.3900
C2 C7 1.3900
C3 H3 0.9300
C3 C4 1.3900
C4 H4 0.9300
C4 C5 1.3900
C5 H5 0.9300
C5 C6 1.3900
C6 H6 0.9300
C6 C7 1.3900
C7 H7 0.9300
C8 H8 0.9300
C8 C9 1.437(9)
C8 N2 1.291(8)
C9 C10 1.399(11)
C9 C20 1.406(10)
C10 H10 0.9300
C10 C11 1.370(10)
C11 C18 1.406(12)
C11 N3 1.445(10)
C12 C13 1.376(12)
C12 C17 1.370(12)
C12 N4 1.427(10)
C13 H13 0.9300
C13 C14 1.370(12)
C14 H14 0.9300
C14 C15 1.376(13)
C15 H15 0.9300
C15 C16 1.366(15)
C16 H16 0.9300
C16 C17 1.345(12)
C17 H17 0.9300
C18 H18 0.9300
C18 C19 1.367(11)
C19 H19 0.9300
C19 C20 1.392(10)
C20 O2 1.343(8)
N1 N2 1.398(8)
N2 V1 2.146(6)
N3 N4 1.226(8)
O1 V1 1.956(5)
O2 V1 1.903(5)
O3 V1 1.610(5)
O4 V1 1.636(5)
C21 H21A 0.9700
C21 H21B 0.9700
C21 C22 1.495(14)
C21 N5 1.511(11)
C22 H22A 0.9600
C22 H22B 0.9600
C22 H22C 0.9600
C23 H23A 0.9700
C23 H23B 0.9700
C23 C24 1.515(15)
C23 N5 1.461(13)
C24 H24A 0.9600
C24 H24B 0.9600
C24 H24C 0.9600
C25 H25A 0.9700
C25 H25B 0.9700
C25 C26 1.453(15)
C25 N5 1.470(12)
C26 H26A 0.9600
C26 H26B 0.9600
C26 H26C 0.9600
N5 H5A 0.86(3)

loop_
_geom_hbond_atom_site_label_D
_geom_hbond_atom_site_label_H
_geom_hbond_atom_site_label_A
_geom_hbond_distance_DH
_geom_hbond_distance_HA
_geom_hbond_distance_DA
_geom_hbond_angle_DHA
_geom_hbond_publ_flag
N5 H5A O4 0.86 1.81 2.671(9) 173.8 yes

loop_
_geom_torsion_atom_site_label_1
_geom_torsion_atom_site_label_2
_geom_torsion_atom_site_label_3
_geom_torsion_atom_site_label_4
_geom_torsion
C1 C2 C3 C4 -177.2(5)
C1 C2 C7 C6 177.2(5)
C1 N1 N2 C8 -179.8(6)
C1 N1 N2 V1 4.9(7)
C2 C1 N1 N2 -179.3(6)
C2 C1 O1 V1 172.8(4)
C2 C3 C4 C5 0.0
C3 C2 C7 C6 0.0
C3 C4 C5 C6 0.0
C4 C5 C6 C7 0.0
C5 C6 C7 C2 0.0
C7 C2 C3 C4 0.0
C8 C9 C10 C11 178.8(7)
C8 C9 C20 C19 -177.0(7)
C8 C9 C20 O2 -1.9(11)
C9 C8 N2 N1 179.3(6)
C9 C8 N2 V1 -6.2(10)
C9 C10 C11 C18 -1.2(13)
C9 C10 C11 N3 177.5(7)
C9 C20 O2 V1 29.4(11)
C10 C9 C20 C19 2.5(11)
C10 C9 C20 O2 177.6(7)
C10 C11 C18 C19 1.4(14)
C10 C11 N3 N4 -174.6(8)
C11 C18 C19 C20 0.4(14)
C11 N3 N4 C12 -178.4(7)
C12 C13 C14 C15 1.4(15)
C13 C12 C17 C16 4.1(16)
C13 C12 N4 N3 -7.2(13)
C13 C14 C15 C16 1.7(17)
C14 C15 C16 C17 -1.8(19)
C15 C16 C17 C12 -1.2(18)
C17 C12 C13 C14 -4.1(14)
C17 C12 N4 N3 173.7(8)
C18 C11 N3 N4 4.1(13)
C18 C19 C20 C9 -2.3(13)
C18 C19 C20 O2 -177.5(8)
C19 C20 O2 V1 -155.5(6)
C20 C9 C10 C11 -0.7(12)
N1 C1 C2 C3 171.7(5)
N1 C1 C2 C7 -5.5(8)
N1 C1 O1 V1 -7.9(9)
N2 C8 C9 C10 173.1(7)
N2 C8 C9 C20 -7.4(11)
N3 C11 C18 C19 -177.2(9)
N4 C12 C13 C14 176.8(9)
N4 C12 C17 C16 -176.7(10)
O1 C1 C2 C3 -9.1(8)
O1 C1 C2 C7 173.7(5)
O1 C1 N1 N2 1.4(10)
C22 C21 N5 C23 51.0(13)
C22 C21 N5 C25 -176.3(9)
C24 C23 N5 C21 62.5(13)
C24 C23 N5 C25 -62.2(13)
C26 C25 N5 C21 168.5(11)
C26 C25 N5 C23 -62.4(13)
